data_7239176
loop_
_publ_author_name
'Zou, Yang'
'Li, Yuanyuan'
'Yu, Chaoyong'
'Yin, Fei'
'Lah, Myoung Soo'

_publ_section_title
;
 A supramoleculear self-assembled flexible open framework based on the
 coordination of honeycomb layers possessing octahedral and tetrahedral
 CoII geometries
;
_journal_issue 43
_journal_name_full 'RSC Advances'
_journal_page_first 19889
_journal_paper_doi 10.1039/c3ra43290d
_journal_volume 3
_journal_year 2013
_chemical_formula_moiety 'C36 H20 Cl Co2 N5 O12, C3 N O, 6(O)'
_chemical_formula_sum 'C39 H20 Cl Co2 N6 O19'
_chemical_formula_weight 1029.92
_space_group_IT_number 14
_space_group_name_Hall '-P 2ybc'
_space_group_name_H-M_alt 'P 1 21/c 1'
_symmetry_cell_setting monoclinic
_symmetry_space_group_name_Hall '-P 2ybc'
_symmetry_space_group_name_H-M 'P 1 21/c 1'
_atom_sites_solution_hydrogens geom
_atom_sites_solution_primary direct
_atom_sites_solution_secondary difmap
_audit_creation_method SHELXL-97
_cell_angle_alpha 90.00
_cell_angle_beta 93.990(10)
_cell_angle_gamma 90.00
_cell_formula_units_Z 4
_cell_length_a 11.015(6)
_cell_length_b 17.421(9)
_cell_length_c 29.938(17)
_cell_measurement_reflns_used 4132
_cell_measurement_temperature 293(2)
_cell_measurement_theta_max 25.00
_cell_measurement_theta_min 2.33
_cell_volume 5731(5)
_computing_cell_refinement 'Bruker SMART'
_computing_data_collection 'Bruker SMART'
_computing_data_reduction 'Bruker SMART'
_computing_molecular_graphics SHELXP-97
_computing_publication_material SHELXTL
_computing_structure_refinement 'SHELXL-97 (Sheldrick, 1997)'
_computing_structure_solution 'SHELXS-97 (Sheldrick, 1990)'
_diffrn_ambient_temperature 293(2)
_diffrn_measured_fraction_theta_full 0.998
_diffrn_measured_fraction_theta_max 0.998
_diffrn_measurement_device_type 'Bruker CCD'
_diffrn_measurement_method '2\q/\w scans'
_diffrn_radiation_monochromator graphite
_diffrn_radiation_source 'fine-focus sealed tube'
_diffrn_radiation_type MoK\a
_diffrn_radiation_wavelength 0.71073
_diffrn_reflns_av_R_equivalents 0.1750
_diffrn_reflns_av_sigmaI/netI 0.1944
_diffrn_reflns_limit_h_max 8
_diffrn_reflns_limit_h_min -13
_diffrn_reflns_limit_k_max 18
_diffrn_reflns_limit_k_min -20
_diffrn_reflns_limit_l_max 35
_diffrn_reflns_limit_l_min -33
_diffrn_reflns_number 28467
_diffrn_reflns_theta_full 25.00
_diffrn_reflns_theta_max 25.00
_diffrn_reflns_theta_min 2.33
_exptl_absorpt_coefficient_mu 0.691
_exptl_absorpt_correction_T_max 0.9342
_exptl_absorpt_correction_T_min 0.8463
_exptl_absorpt_correction_type empirical
_exptl_crystal_colour blue
_exptl_crystal_density_diffrn 1.194
_exptl_crystal_density_method 'not measured'
_exptl_crystal_description block
_exptl_crystal_F_000 2076
_exptl_crystal_size_max 0.25
_exptl_crystal_size_mid 0.20
_exptl_crystal_size_min 0.10
_refine_diff_density_max 1.144
_refine_diff_density_min -0.684
_refine_diff_density_rms 0.116
_refine_ls_extinction_method none
_refine_ls_goodness_of_fit_ref 0.953
_refine_ls_hydrogen_treatment constr
_refine_ls_matrix_type full
_refine_ls_number_parameters 574
_refine_ls_number_reflns 10082
_refine_ls_number_restraints 0
_refine_ls_restrained_S_all 0.953
_refine_ls_R_factor_all 0.2272
_refine_ls_R_factor_gt 0.1078
_refine_ls_shift/su_max 0.000
_refine_ls_shift/su_mean 0.000
_refine_ls_structure_factor_coef Fsqd
_refine_ls_weighting_details 'calc w=1/[\s^2^(Fo^2^)+(0.1676P)^2^+0.0000P] where P=(Fo^2^+2Fc^2^)/3'
_refine_ls_weighting_scheme calc
_refine_ls_wR_factor_gt 0.2810
_refine_ls_wR_factor_ref 0.3267
_reflns_number_gt 4132
_reflns_number_total 10082
_reflns_threshold_expression >2sigma(I)
_cod_data_source_file c3ra43290d.txt
_cod_data_source_block 111211ap21c
_cod_original_sg_symbol_H-M ' P 21/c'
_cod_database_code 7239176

loop_
_symmetry_equiv_pos_as_xyz
'x, y, z'
'-x, y+1/2, -z+1/2'
'-x, -y, -z'
'x, -y-1/2, z-1/2'

loop_
_atom_site_label
_atom_site_type_symbol
_atom_site_fract_x
_atom_site_fract_y
_atom_site_fract_z
_atom_site_U_iso_or_equiv
_atom_site_adp_type
_atom_site_occupancy
_atom_site_symmetry_multiplicity
_atom_site_calc_flag
_atom_site_refinement_flags
Co1 Co 0.60061(9) 0.49916(6) 0.21927(4) 0.0519(4) Uani 1 1 d .
Co2 Co 0.87974(10) 0.48606(7) 0.28661(4) 0.0601(4) Uani 1 1 d .
Cl1 Cl 0.4188(2) 0.50113(16) 0.18028(9) 0.0758(7) Uani 1 1 d .
N1 N 0.4997(7) 0.8525(4) 0.3899(3) 0.078(3) Uani 1 1 d .
H1A H 0.4831 0.8938 0.3749 0.094 Uiso 1 1 calc R
N2 N 0.1534(6) 1.0339(4) 0.5493(2) 0.059(2) Uani 1 1 d .
H2A H 0.1409 1.0694 0.5295 0.071 Uiso 1 1 calc R
N3 N 0.4975(6) 1.1462(4) 0.3970(3) 0.077(3) Uani 1 1 d .
H3A H 0.5524 1.1118 0.4025 0.092 Uiso 1 1 calc R
O1 O 0.5048(8) 0.8028(4) 0.4588(2) 0.098(3) Uani 1 1 d .
O2 O 0.2787(5) 0.9352(4) 0.5715(2) 0.0681(18) Uani 1 1 d .
O3 O 0.3079(6) 1.1835(4) 0.4150(2) 0.091(2) Uani 1 1 d .
O4 O 0.6192(5) 0.5949(3) 0.2523(2) 0.0616(16) Uani 1 1 d .
O5 O 0.7565(5) 0.5632(4) 0.3072(2) 0.0670(17) Uani 1 1 d .
O6 O 0.8484(6) 0.5121(4) 0.2201(3) 0.082(2) Uani 1 1 d .
O7 O 0.7082(6) 0.4654(4) 0.1731(2) 0.079(2) Uani 1 1 d .
O8 O 0.7660(6) 0.3932(4) 0.2848(2) 0.080(2) Uani 1 1 d .
O9 O 0.5751(6) 0.4219(4) 0.2648(2) 0.0709(18) Uani 1 1 d .
C1 C 0.4276(6) 0.9296(5) 0.4483(3) 0.049(2) Uani 1 1 d .
C2 C 0.3645(7) 0.9267(5) 0.4875(3) 0.048(2) Uani 1 1 d .
H2 H 0.3607 0.8813 0.5037 0.058 Uiso 1 1 calc R
C3 C 0.3088(6) 0.9919(5) 0.5014(3) 0.046(2) Uani 1 1 d .
C4 C 0.3160(7) 1.0608(5) 0.4782(3) 0.049(2) Uani 1 1 d .
H4 H 0.2773 1.1047 0.4878 0.059 Uiso 1 1 calc R
C5 C 0.3817(6) 1.0630(5) 0.4405(2) 0.045(2) Uani 1 1 d .
C6 C 0.4367(7) 0.9972(5) 0.4255(3) 0.051(2) Uani 1 1 d .
H6 H 0.4799 0.9990 0.3999 0.062 Uiso 1 1 calc R
C7 C 0.4809(8) 0.8550(6) 0.4331(3) 0.061(2) Uani 1 1 d .
C8 C 0.5443(9) 0.7896(5) 0.3652(3) 0.063(3) Uani 1 1 d .
C9 C 0.5078(9) 0.7823(5) 0.3213(3) 0.066(3) Uani 1 1 d .
H9 H 0.4547 0.8183 0.3079 0.079 Uiso 1 1 calc R
C10 C 0.5476(8) 0.7231(5) 0.2965(3) 0.060(2) Uani 1 1 d .
H10 H 0.5218 0.7188 0.2664 0.072 Uiso 1 1 calc R
C11 C 0.6278(8) 0.6684(5) 0.3167(3) 0.059(2) Uani 1 1 d .
C12 C 0.6682(10) 0.6790(6) 0.3602(4) 0.085(3) Uani 1 1 d .
H12 H 0.7267 0.6461 0.3734 0.102 Uiso 1 1 calc R
C13 C 0.6242(10) 0.7369(7) 0.3847(4) 0.092(4) Uani 1 1 d .
H13 H 0.6483 0.7410 0.4150 0.110 Uiso 1 1 calc R
C14 C 0.6736(8) 0.6035(5) 0.2899(3) 0.047(2) Uani 1 1 d .
C15 C 0.2456(7) 0.9852(5) 0.5445(3) 0.052(2) Uani 1 1 d .
C16 C 0.0752(8) 1.0309(5) 0.5847(3) 0.060(2) Uani 1 1 d .
C17 C 0.1118(8) 1.0063(6) 0.6264(3) 0.075(3) Uani 1 1 d .
H17 H 0.1918 0.9909 0.6333 0.090 Uiso 1 1 calc R
C18 C 0.0269(8) 1.0048(6) 0.6588(3) 0.075(3) Uani 1 1 d .
H18 H 0.0521 0.9886 0.6876 0.090 Uiso 1 1 calc R
C19 C -0.0901(7) 1.0257(6) 0.6502(3) 0.058(2) Uani 1 1 d .
C20 C -0.1257(8) 1.0515(6) 0.6076(3) 0.080(3) Uani 1 1 d .
H20 H -0.2059 1.0664 0.6008 0.096 Uiso 1 1 calc R
C21 C -0.0426(7) 1.0553(6) 0.5747(3) 0.066(3) Uani 1 1 d .
H21 H -0.0663 1.0740 0.5463 0.079 Uiso 1 1 calc R
C22 C 0.8165(9) 0.4850(6) 0.1838(4) 0.065(3) Uani 1 1 d .
C23 C 0.3901(8) 1.1368(5) 0.4171(3) 0.063(3) Uani 1 1 d .
C24 C 0.5271(8) 1.2062(5) 0.3683(3) 0.061(2) Uani 1 1 d .
C25 C 0.4509(8) 1.2587(6) 0.3500(4) 0.078(3) Uani 1 1 d .
H25 H 0.3692 1.2569 0.3559 0.093 Uiso 1 1 calc R
C26 C 0.4903(8) 1.3155(6) 0.3226(4) 0.076(3) Uani 1 1 d .
H26 H 0.4344 1.3501 0.3094 0.091 Uiso 1 1 calc R
C27 C 0.6103(7) 1.3219(5) 0.3146(3) 0.056(2) Uani 1 1 d .
C28 C 0.6866(8) 1.2692(6) 0.3330(4) 0.089(4) Uani 1 1 d .
H28 H 0.7693 1.2731 0.3289 0.107 Uiso 1 1 calc R
C29 C 0.6454(9) 1.2086(6) 0.3583(4) 0.093(4) Uani 1 1 d .
H29 H 0.6987 1.1699 0.3684 0.112 Uiso 1 1 calc R
C30 C 0.6538(9) 0.3836(5) 0.2857(3) 0.061(2) Uani 1 1 d .
N1S N 1.1206(12) 0.3028(8) 0.2543(6) 0.171(6) Uani 1 1 d .
N2S N 1.2278(11) 0.5781(10) 0.2895(6) 0.173(6) Uani 1 1 d .
N3S N 0.9876(15) 0.1947(9) 0.4239(6) 0.171(6) Uani 1 1 d .
O1S O 1.0174(7) 0.4115(5) 0.2685(3) 0.111(3) Uani 1 1 d .
O2S O 1.0180(7) 0.5701(5) 0.2865(3) 0.110(3) Uani 1 1 d .
O3S O 0.9246(7) 0.4640(5) 0.3546(3) 0.107(3) Uani 1 1 d .
O4S O 1.0434(9) 0.1370(7) 0.4869(4) 0.154(5) Uani 1 1 d .
O5S O 0.144(2) 0.3933(15) 0.3905(8) 0.357(11) Uiso 1 1 d .
O6S O 0.855(3) 0.2871(19) 0.6000(12) 0.454(17) Uiso 1 1 d .
O7S O 0.578(3) 0.3922(19) 0.4448(11) 0.445(16) Uiso 1 1 d .
O8S O 0.169(3) 0.373(2) 0.4725(11) 0.461(17) Uiso 1 1 d .
O9S O 0.958(4) 0.374(3) 0.5967(13) 0.51(2) Uiso 1 1 d .
C1S C 1.0268(13) 0.3479(10) 0.2685(7) 0.162(8) Uani 1 1 d .
H1S H 0.9625 0.3211 0.2797 0.194 Uiso 1 1 calc R
C2S C 1.2162(18) 0.3480(12) 0.2285(8) 0.215(10) Uani 1 1 d .
C3S C 1.138(2) 0.2177(12) 0.2632(9) 0.227(11) Uani 1 1 d .
C4S C 1.1194(13) 0.5498(9) 0.3005(6) 0.130(5) Uani 1 1 d .
H4S H 1.1228 0.5101 0.3213 0.156 Uiso 1 1 calc R
C5S C 1.2280(18) 0.6387(12) 0.2538(6) 0.186(9) Uani 1 1 d .
C6S C 1.3435(13) 0.5479(13) 0.3090(8) 0.187(9) Uani 1 1 d .
C7S C 1.0525(13) 0.1431(10) 0.4456(6) 0.140(6) Uani 1 1 d .
C8S C 1.012(2) 0.1985(13) 0.3736(7) 0.203(9) Uani 1 1 d .
C9S C 0.899(2) 0.2465(14) 0.4478(11) 0.252(13) Uani 1 1 d .
O10S O 0.719(3) 0.4434(17) 0.4179(11) 0.404(14) Uiso 1 1 d .

loop_
_atom_site_aniso_label
_atom_site_aniso_U_11
_atom_site_aniso_U_22
_atom_site_aniso_U_33
_atom_site_aniso_U_23
_atom_site_aniso_U_13
_atom_site_aniso_U_12
Co1 0.0434(6) 0.0550(8) 0.0604(7) 0.0004(6) 0.0265(5) -0.0023(5)
Co2 0.0412(7) 0.0639(9) 0.0783(9) -0.0026(6) 0.0249(6) 0.0057(6)
Cl1 0.0487(13) 0.102(2) 0.0778(16) 0.0017(14) 0.0141(11) 0.0005(13)
N1 0.107(7) 0.060(5) 0.073(5) 0.006(4) 0.043(5) 0.036(5)
N2 0.043(4) 0.074(5) 0.065(5) 0.015(4) 0.033(3) 0.016(3)
N3 0.057(5) 0.073(5) 0.106(6) 0.041(5) 0.055(4) 0.013(4)
O1 0.151(7) 0.075(5) 0.074(5) 0.016(4) 0.051(5) 0.046(5)
O2 0.069(4) 0.071(4) 0.070(4) 0.022(4) 0.044(3) 0.021(3)
O3 0.077(5) 0.075(5) 0.130(6) 0.039(4) 0.065(4) 0.032(4)
O4 0.055(4) 0.057(4) 0.075(4) -0.002(3) 0.021(3) 0.006(3)
O5 0.055(4) 0.075(5) 0.074(4) -0.001(3) 0.021(3) 0.019(3)
O6 0.089(5) 0.092(5) 0.072(5) 0.004(4) 0.053(4) 0.001(4)
O7 0.047(4) 0.105(5) 0.088(5) 0.000(4) 0.035(3) 0.002(4)
O8 0.063(4) 0.061(4) 0.120(6) 0.024(4) 0.040(4) -0.001(3)
O9 0.059(4) 0.069(4) 0.088(5) 0.026(4) 0.023(3) -0.002(3)
C1 0.031(4) 0.057(6) 0.059(5) -0.006(4) 0.009(4) 0.010(4)
C2 0.045(5) 0.057(6) 0.044(5) 0.006(4) 0.009(4) -0.007(4)
C3 0.037(4) 0.053(5) 0.050(4) -0.002(4) 0.020(4) 0.004(4)
C4 0.040(4) 0.062(6) 0.048(5) 0.008(4) 0.017(4) 0.002(4)
C5 0.035(4) 0.057(5) 0.044(4) 0.000(4) 0.019(3) -0.004(4)
C6 0.046(4) 0.058(6) 0.053(5) 0.008(4) 0.025(4) -0.001(4)
C7 0.059(6) 0.057(6) 0.071(7) -0.009(5) 0.032(5) 0.001(5)
C8 0.070(6) 0.056(6) 0.065(7) -0.009(5) 0.027(5) 0.013(5)
C9 0.075(6) 0.057(6) 0.067(7) -0.005(5) 0.012(5) 0.019(5)
C10 0.053(5) 0.061(6) 0.067(6) -0.006(5) 0.018(5) 0.004(5)
C11 0.051(5) 0.055(6) 0.073(7) -0.003(5) 0.033(5) 0.007(4)
C12 0.088(7) 0.089(8) 0.078(8) -0.023(6) 0.013(6) 0.038(6)
C13 0.098(8) 0.115(10) 0.062(7) -0.020(6) 0.012(6) 0.042(7)
C14 0.050(5) 0.053(6) 0.040(5) -0.003(4) 0.014(4) -0.004(4)
C15 0.043(5) 0.058(6) 0.057(5) 0.004(5) 0.021(4) -0.001(4)
C16 0.047(5) 0.074(6) 0.061(6) 0.011(5) 0.017(4) 0.007(4)
C17 0.039(5) 0.115(9) 0.072(6) -0.003(6) 0.015(4) 0.024(5)
C18 0.054(6) 0.118(9) 0.055(5) 0.006(5) 0.021(4) 0.007(6)
C19 0.040(5) 0.090(7) 0.046(5) -0.001(5) 0.015(4) -0.003(4)
C20 0.042(5) 0.124(9) 0.079(7) 0.004(6) 0.026(5) 0.005(5)
C21 0.045(5) 0.098(8) 0.059(6) 0.010(5) 0.025(4) 0.003(5)
C22 0.061(6) 0.075(7) 0.063(6) 0.007(5) 0.029(5) 0.003(5)
C23 0.062(6) 0.062(6) 0.070(6) 0.014(5) 0.034(5) 0.004(5)
C24 0.056(5) 0.058(6) 0.074(6) 0.015(5) 0.032(5) 0.007(5)
C25 0.038(5) 0.087(8) 0.112(8) 0.036(6) 0.027(5) 0.001(5)
C26 0.040(5) 0.082(7) 0.108(8) 0.032(6) 0.020(5) 0.011(5)
C27 0.038(5) 0.059(6) 0.071(6) 0.013(5) 0.012(4) -0.007(4)
C28 0.044(5) 0.102(9) 0.126(9) 0.041(7) 0.040(6) 0.005(6)
C29 0.059(6) 0.091(8) 0.135(10) 0.057(7) 0.049(6) 0.019(6)
C30 0.049(6) 0.053(6) 0.084(7) 0.003(5) 0.029(5) 0.000(5)
N1S 0.141(11) 0.122(11) 0.260(17) -0.048(11) 0.080(11) 0.031(9)
N2S 0.080(8) 0.203(15) 0.244(17) -0.030(13) 0.066(10) -0.046(9)
N3S 0.168(14) 0.151(13) 0.194(16) 0.074(12) 0.014(12) -0.006(11)
O1S 0.065(5) 0.086(6) 0.190(9) -0.024(6) 0.059(5) 0.014(4)
O2S 0.056(5) 0.116(7) 0.159(8) 0.000(6) 0.021(5) -0.015(5)
O3S 0.091(5) 0.128(7) 0.101(6) 0.015(5) 0.004(5) 0.025(5)
O4S 0.133(8) 0.201(11) 0.138(8) 0.095(8) 0.068(7) 0.070(7)
C1S 0.088(10) 0.091(11) 0.32(2) -0.049(14) 0.070(12) 0.003(9)
C2S 0.190(17) 0.188(18) 0.29(2) 0.031(17) 0.179(18) 0.044(15)
C3S 0.22(2) 0.150(18) 0.32(3) 0.046(18) 0.11(2) 0.080(16)
C4S 0.085(10) 0.145(13) 0.165(14) -0.024(11) 0.045(10) -0.043(10)
C5S 0.21(2) 0.173(17) 0.181(18) 0.074(14) 0.044(15) -0.055(15)
C6S 0.060(9) 0.23(2) 0.27(2) 0.046(17) 0.014(11) 0.005(11)
C7S 0.108(11) 0.152(15) 0.161(16) 0.096(13) 0.007(11) -0.003(10)
C8S 0.27(3) 0.21(2) 0.137(16) 0.040(14) 0.038(17) -0.014(18)
C9S 0.19(2) 0.20(2) 0.37(4) 0.00(2) 0.06(2) 0.098(19)

loop_
_atom_type_symbol
_atom_type_description
_atom_type_scat_dispersion_real
_atom_type_scat_dispersion_imag
_atom_type_scat_source
C C 0.0033 0.0016 'International Tables Vol C Tables 4.2.6.8 and 6.1.1.4'
H H 0.0000 0.0000 'International Tables Vol C Tables 4.2.6.8 and 6.1.1.4'
N N 0.0061 0.0033 'International Tables Vol C Tables 4.2.6.8 and 6.1.1.4'
O O 0.0106 0.0060 'International Tables Vol C Tables 4.2.6.8 and 6.1.1.4'
Co Co 0.3494 0.9721 'International Tables Vol C Tables 4.2.6.8 and 6.1.1.4'
Cl Cl 0.1484 0.1585 'International Tables Vol C Tables 4.2.6.8 and 6.1.1.4'

loop_
_geom_angle_atom_site_label_1
_geom_angle_atom_site_label_2
_geom_angle_atom_site_label_3
_geom_angle
_geom_angle_site_symmetry_3
O4 Co1 O9 104.6(3) .
O4 Co1 O7 124.4(3) .
O9 Co1 O7 114.0(3) .
O4 Co1 Cl1 108.0(2) .
O9 Co1 Cl1 101.9(2) .
O7 Co1 Cl1 101.4(2) .
O5 Co2 O8 96.3(2) .
O5 Co2 O6 94.4(3) .
O8 Co2 O6 95.0(3) .
O5 Co2 O1S 175.4(3) .
O8 Co2 O1S 87.4(3) .
O6 Co2 O1S 87.8(3) .
O5 Co2 O3S 86.8(3) .
O8 Co2 O3S 89.1(3) .
O6 Co2 O3S 175.6(3) .
O1S Co2 O3S 90.7(3) .
O5 Co2 O2S 92.2(3) .
O8 Co2 O2S 171.4(3) .
O6 Co2 O2S 85.3(3) .
O1S Co2 O2S 84.0(3) .
O3S Co2 O2S 90.4(4) .
C7 N1 C8 127.8(8) .
C7 N1 H1A 116.1 .
C8 N1 H1A 116.1 .
C15 N2 C16 124.3(7) .
C15 N2 H2A 117.9 .
C16 N2 H2A 117.9 .
C23 N3 C24 126.9(8) .
C23 N3 H3A 116.5 .
C24 N3 H3A 116.5 .
C14 O4 Co1 126.2(6) .
C14 O5 Co2 137.4(6) .
C22 O6 Co2 143.4(7) .
C22 O7 Co1 110.2(6) .
C30 O8 Co2 135.3(6) .
C30 O9 Co1 126.8(6) .
C6 C1 C2 120.3(7) .
C6 C1 C7 123.3(7) .
C2 C1 C7 116.4(8) .
C3 C2 C1 118.9(7) .
C3 C2 H2 120.6 .
C1 C2 H2 120.6 .
C2 C3 C4 121.3(7) .
C2 C3 C15 116.0(7) .
C4 C3 C15 122.6(7) .
C5 C4 C3 118.8(7) .
C5 C4 H4 120.6 .
C3 C4 H4 120.6 .
C4 C5 C6 120.5(7) .
C4 C5 C23 117.7(7) .
C6 C5 C23 121.7(7) .
C1 C6 C5 120.1(7) .
C1 C6 H6 119.9 .
C5 C6 H6 119.9 .
O1 C7 N1 123.7(8) .
O1 C7 C1 122.1(8) .
N1 C7 C1 114.3(9) .
C9 C8 C13 119.3(8) .
C9 C8 N1 119.0(9) .
C13 C8 N1 121.7(9) .
C8 C9 C10 121.0(9) .
C8 C9 H9 119.5 .
C10 C9 H9 119.5 .
C9 C10 C11 119.8(9) .
C9 C10 H10 120.1 .
C11 C10 H10 120.1 .
C12 C11 C10 118.2(8) .
C12 C11 C14 121.1(9) .
C10 C11 C14 120.6(9) .
C13 C12 C11 120.9(10) .
C13 C12 H12 119.5 .
C11 C12 H12 119.5 .
C12 C13 C8 120.6(10) .
C12 C13 H13 119.7 .
C8 C13 H13 119.7 .
O5 C14 O4 127.1(8) .
O5 C14 C11 118.2(8) .
O4 C14 C11 114.6(8) .
O2 C15 N2 125.0(7) .
O2 C15 C3 118.9(7) .
N2 C15 C3 116.0(8) .
C17 C16 C21 120.9(8) .
C17 C16 N2 123.0(8) .
C21 C16 N2 116.1(8) .
C16 C17 C18 118.5(8) .
C16 C17 H17 120.8 .
C18 C17 H17 120.8 .
C19 C18 C17 122.7(9) .
C19 C18 H18 118.6 .
C17 C18 H18 118.6 .
C18 C19 C20 118.0(8) .
C18 C19 C22 122.0(9) 4_476
C20 C19 C22 119.7(8) 4_476
C19 C20 C21 120.7(8) .
C19 C20 H20 119.7 .
C21 C20 H20 119.7 .
C16 C21 C20 119.2(9) .
C16 C21 H21 120.4 .
C20 C21 H21 120.4 .
O6 C22 O7 122.8(8) .
O6 C22 C19 118.7(9) 4_675
O7 C22 C19 118.5(10) 4_675
O3 C23 N3 124.0(8) .
O3 C23 C5 122.6(7) .
N3 C23 C5 113.4(8) .
C25 C24 C29 118.4(8) .
C25 C24 N3 126.5(8) .
C29 C24 N3 115.1(8) .
C24 C25 C26 121.5(8) .
C24 C25 H25 119.2 .
C26 C25 H25 119.2 .
C27 C26 C25 121.0(9) .
C27 C26 H26 119.5 .
C25 C26 H26 119.5 .
C28 C27 C26 117.3(8) .
C28 C27 C30 121.4(8) 1_565
C26 C27 C30 121.3(9) 1_565
C27 C28 C29 121.7(8) .
C27 C28 H28 119.1 .
C29 C28 H28 119.1 .
C24 C29 C28 119.8(9) .
C24 C29 H29 120.1 .
C28 C29 H29 120.1 .
O9 C30 O8 125.5(8) .
O9 C30 C27 116.5(8) 1_545
O8 C30 C27 118.1(9) 1_545
C1S N1S C3S 125.9(15) .
C1S N1S C2S 114.1(14) .
C3S N1S C2S 120.0(13) .
C4S N2S C6S 122.1(18) .
C4S N2S C5S 118.3(17) .
C6S N2S C5S 119.5(13) .
C7S N3S C9S 121.3(19) .
C7S N3S C8S 113.0(18) .
C9S N3S C8S 125.7(18) .
C1S O1S Co2 133.3(10) .
C4S O2S Co2 116.3(9) .
O1S C1S N1S 129.4(15) .
O1S C1S H1S 115.3 .
N1S C1S H1S 115.3 .
O2S C4S N2S 127.9(17) .
O2S C4S H4S 116.1 .
N2S C4S H4S 116.1 .
O4S C7S N3S 118.4(18) .

loop_
_geom_bond_atom_site_label_1
_geom_bond_atom_site_label_2
_geom_bond_distance
_geom_bond_site_symmetry_2
Co1 O4 1.942(6) .
Co1 O9 1.949(6) .
Co1 O7 1.971(6) .
Co1 Cl1 2.247(3) .
Co2 O5 2.037(6) .
Co2 O8 2.045(6) .
Co2 O6 2.048(8) .
Co2 O1S 2.097(7) .
Co2 O3S 2.098(8) .
Co2 O2S 2.113(8) .
N1 C7 1.327(11) .
N1 C8 1.429(10) .
N1 H1A 0.8600 .
N2 C15 1.339(10) .
N2 C16 1.412(10) .
N2 H2A 0.8600 .
N3 C23 1.374(10) .
N3 C24 1.405(10) .
N3 H3A 0.8600 .
O1 C7 1.207(11) .
O2 C15 1.224(10) .
O3 C23 1.215(10) .
O4 C14 1.249(10) .
O5 C14 1.236(10) .
O6 C22 1.214(11) .
O7 C22 1.261(11) .
O8 C30 1.249(10) .
O9 C30 1.231(10) .
C1 C6 1.368(11) .
C1 C2 1.406(10) .
C1 C7 1.508(11) .
C2 C3 1.371(10) .
C2 H2 0.9300 .
C3 C4 1.393(11) .
C3 C15 1.512(10) .
C4 C5 1.383(10) .
C4 H4 0.9300 .
C5 C6 1.386(10) .
C5 C23 1.471(11) .
C6 H6 0.9300 .
C8 C9 1.351(12) .
C8 C13 1.374(13) .
C9 C10 1.361(12) .
C9 H9 0.9300 .
C10 C11 1.406(12) .
C10 H10 0.9300 .
C11 C12 1.361(13) .
C11 C14 1.493(11) .
C12 C13 1.356(13) .
C12 H12 0.9300 .
C13 H13 0.9300 .
C16 C17 1.355(13) .
C16 C21 1.378(12) .
C17 C18 1.394(12) .
C17 H17 0.9300 .
C18 C19 1.347(12) .
C18 H18 0.9300 .
C19 C20 1.385(12) .
C19 C22 1.499(11) 4_476
C20 C21 1.391(11) .
C20 H20 0.9300 .
C21 H21 0.9300 .
C22 C19 1.499(11) 4_675
C24 C25 1.334(12) .
C24 C29 1.356(12) .
C25 C26 1.374(12) .
C25 H25 0.9300 .
C26 C27 1.365(11) .
C26 H26 0.9300 .
C27 C28 1.338(12) .
C27 C30 1.480(11) 1_565
C28 C29 1.395(12) .
C28 H28 0.9300 .
C29 H29 0.9300 .
C30 C27 1.480(11) 1_545
N1S C1S 1.388(16) .
N1S C3S 1.52(2) .
N1S C2S 1.56(2) .
N2S C4S 1.354(15) .
N2S C6S 1.46(2) .
N2S C5S 1.50(2) .
N3S C7S 1.295(17) .
N3S C9S 1.54(2) .
N3S C8S 1.55(2) .
O1S C1S 1.111(15) .
O2S C4S 1.218(16) .
O4S C7S 1.252(17) .
C1S H1S 0.9300 .
C4S H4S 0.9300 .
